data_2103286
loop_
_publ_author_name
'Quesada, Antonio'
'Marchal, Antonio'
'Melguizo, Manuel'
'Nogueras, Manuel'
'S\'anchez, Adolfo'
'Low, John N.'
'Cannon, Debbie'
'Farrell, Dorcas M. M.'
'Glidewell, Christopher'

_publ_section_title
;
 Amino-substituted O^6^-benzyl-5-nitrosopyrimidines: interplay of
 molecular, molecular-electronic and supramolecular structures
;
_journal_issue 2
_journal_name_full 'Acta Crystallographica Section B'
_journal_page_first 300
_journal_page_last 315
_journal_paper_doi 10.1107/S0108768101021607
_journal_volume 58
_journal_year 2002
_chemical_formula_moiety 'C23 H25 N5 O4'
_chemical_formula_sum 'C23 H25 N5 O4'
_chemical_formula_weight 435.48
_chemical_name_systematic
;
Ethyl N-(2-benzylamino-6-benzyloxy-5-nitrosopyrimidin-4-yl)-\b-alaninate
;
_space_group_IT_number 2
_symmetry_cell_setting triclinic
_symmetry_space_group_name_Hall '-P 1'
_symmetry_space_group_name_H-M 'P -1'
_atom_sites_solution_hydrogens geom
_atom_sites_solution_primary direct
_atom_sites_solution_secondary difmap
_cell_angle_alpha 105.2210(13)
_cell_angle_beta 104.6960(13)
_cell_angle_gamma 100.3720(12)
_cell_formula_units_Z 4
_cell_length_a 8.6595(2)
_cell_length_b 16.3567(4)
_cell_length_c 16.9014(4)
_cell_measurement_reflns_used 9402
_cell_measurement_temperature 150(2)
_cell_measurement_theta_max 27.48
_cell_measurement_theta_min 1.32
_cell_volume 2154.96(9)
_computing_cell_refinement 'DENZO-SMN (Otwinowski & Minor, 1997)'
_computing_data_collection 'Kappa-CCD server software (Nonius, 1997)'
_computing_data_reduction 'DENZO-SMN (Otwinowski & Minor, 1997)'
_computing_molecular_graphics 'PLATON (Spek, 2001)'
_computing_publication_material 'SHELXL-97 (Sheldrick, 1997b) and PRPKAPPA (Ferguson, 1999)'
_computing_structure_refinement 'SHELXL-97 (Sheldrick, 1997b)'
_computing_structure_solution 'SHELXS-97 (Sheldrick, 1997a)'
_diffrn_ambient_temperature 150(2)
_diffrn_measured_fraction_theta_full 0.953
_diffrn_measured_fraction_theta_max 0.953
_diffrn_measurement_device_type Kappa-CCD
_diffrn_measurement_method '\f scans, and \w scans with \k offsets'
_diffrn_radiation_monochromator graphite
_diffrn_radiation_source 'fine-focus sealed X-ray tube'
_diffrn_radiation_type 'Mo K\a'
_diffrn_radiation_wavelength 0.71073
_diffrn_reflns_av_R_equivalents 0.092
_diffrn_reflns_av_sigmaI/netI 0.0828
_diffrn_reflns_limit_h_max 11
_diffrn_reflns_limit_h_min -11
_diffrn_reflns_limit_k_max 21
_diffrn_reflns_limit_k_min -21
_diffrn_reflns_limit_l_max 21
_diffrn_reflns_limit_l_min -20
_diffrn_reflns_number 33749
_diffrn_reflns_theta_full 27.48
_diffrn_reflns_theta_max 27.48
_diffrn_reflns_theta_min 1.32
_diffrn_standards_decay_% 0
_exptl_absorpt_coefficient_mu 0.094
_exptl_absorpt_correction_T_max 0.9953
_exptl_absorpt_correction_T_min 0.9632
_exptl_absorpt_correction_type multi-scan
_exptl_absorpt_process_details 'DENZO-SMN (Otwinowski & Minor, 1997)'
_exptl_crystal_colour pink
_exptl_crystal_density_diffrn 1.342
_exptl_crystal_density_method 'not measured'
_exptl_crystal_description plate
_exptl_crystal_F_000 920
_exptl_crystal_size_max 0.40
_exptl_crystal_size_mid 0.40
_exptl_crystal_size_min 0.05
_refine_diff_density_max 0.431
_refine_diff_density_min -0.507
_refine_ls_extinction_method none
_refine_ls_goodness_of_fit_ref 0.990
_refine_ls_hydrogen_treatment constr
_refine_ls_matrix_type full
_refine_ls_number_parameters 579
_refine_ls_number_reflns 9402
_refine_ls_number_restraints 0
_refine_ls_restrained_S_all 0.990
_refine_ls_R_factor_all 0.1158
_refine_ls_R_factor_gt 0.0667
_refine_ls_shift/su_max 0.000
_refine_ls_shift/su_mean 0.000
_refine_ls_structure_factor_coef Fsqd
_refine_ls_weighting_details 'w=1/[\s^2^(Fo^2^)+(0.1133P)^2^] where P=(Fo^2^+2Fc^2^)/3'
_refine_ls_weighting_scheme calc
_refine_ls_wR_factor_gt 0.1555
_refine_ls_wR_factor_ref 0.1860
_reflns_number_gt 5874
_reflns_number_total 9402
_reflns_threshold_expression >2\s(I)
_cod_data_source_file na0133.cif
_cod_data_source_block 7
_cod_depositor_comments
;
The following automatic conversions were performed:
'_exptl_absorpt_correction_type' value 'Multi-scan' changed to
'multi-scan' according to
'/home/saulius/struct/CIF-dictionaries/cif_core.dic' dictionary named
'cif_core.dic' version 2.4.1 from 2010-06-29.

Automatic conversion script
Id: cif_fix_enum 1527 2010-12-29 10:47:43Z saulius 

The following automatic conversions were performed:

'_exptl_absorpt_correction_type' value 'Multi-scan' changed to
'multi-scan' according to
/home/saulius/struct/CIF-dictionaries/cif_core.dic dictionary named
'cif_core.dic' version 2.4.1 from 2010-06-29.

Automatic conversion script
Id: cif_fix_values 1715 2011-07-08 13:25:40Z adriana 
;
_cod_original_cell_volume 2154.95(9)
_cod_original_sg_symbol_H-M P-1
_cod_database_code 2103286
_cod_database_fobs_code 2103286

loop_
_symmetry_equiv_pos_as_xyz
'x, y, z'
'-x, -y, -z'

loop_
_atom_site_label
_atom_site_fract_x
_atom_site_fract_y
_atom_site_fract_z
_atom_site_U_iso_or_equiv
_atom_site_adp_type
_atom_site_calc_flag
_atom_site_refinement_flags
_atom_site_occupancy
_atom_site_type_symbol
N11 1.0249(2) 0.60550(11) 0.36876(11) 0.0258(4) Uani d . 1 N
C12 1.0964(3) 0.53673(14) 0.35369(14) 0.0237(5) Uani d . 1 C
C110 0.9030(3) 0.05529(15) 0.06382(17) 0.0368(6) Uani d . 1 C
C111 0.7752(3) -0.00845(16) 0.07868(18) 0.0444(7) Uani d . 1 C
C121 1.1768(3) 0.36350(15) 0.38856(14) 0.0260(5) Uani d . 1 C
C122 1.2141(3) 0.29965(16) 0.32948(15) 0.0326(6) Uani d . 1 C
C123 1.1232(3) 0.21208(16) 0.30233(16) 0.0392(6) Uani d . 1 C
C124 0.9959(3) 0.18862(16) 0.33340(16) 0.0388(6) Uani d . 1 C
C125 0.9584(3) 0.25153(17) 0.39191(17) 0.0387(6) Uani d . 1 C
C126 1.0498(3) 0.33901(16) 0.41971(15) 0.0321(6) Uani d . 1 C
C127 1.2779(3) 0.45847(14) 0.42033(14) 0.0275(5) Uani d . 1 C
N12 1.1799(2) 0.52204(12) 0.42361(11) 0.0262(4) Uani d . 1 N
N13 1.0906(2) 0.48350(12) 0.27675(11) 0.0246(4) Uani d . 1 N
N14 0.9987(2) 0.44785(12) 0.12929(12) 0.0270(4) Uani d . 1 N
C14 1.0081(3) 0.49941(14) 0.20697(14) 0.0237(5) Uani d . 1 C
C15 0.9297(3) 0.57093(14) 0.21315(14) 0.0243(5) Uani d . 1 C
N15 0.8397(2) 0.59235(12) 0.14840(12) 0.0315(5) Uani d . 1 N
O15 0.8223(2) 0.54515(11) 0.07058(10) 0.0364(4) Uani d . 1 O
C16 0.9478(3) 0.62152(14) 0.30028(14) 0.0254(5) Uani d . 1 C
C161 0.8292(3) 0.82000(15) 0.38664(15) 0.0300(5) Uani d . 1 C
C162 0.8311(4) 0.87995(19) 0.46225(18) 0.0534(8) Uani d . 1 C
C163 0.7762(4) 0.9539(2) 0.4606(2) 0.0643(10) Uani d . 1 C
C164 0.7198(4) 0.96951(17) 0.38387(18) 0.0444(7) Uani d . 1 C
C165 0.7148(3) 0.91037(16) 0.30858(17) 0.0381(6) Uani d . 1 C
C166 0.7697(3) 0.83533(16) 0.30975(16) 0.0344(6) Uani d . 1 C
C167 0.8931(3) 0.74143(15) 0.39275(15) 0.0308(5) Uani d . 1 C
O16 0.8797(2) 0.68909(10) 0.30716(10) 0.0305(4) Uani d . 1 O
C17 1.0632(3) 0.37082(14) 0.11721(15) 0.0273(5) Uani d . 1 C
C18 0.9430(3) 0.29325(14) 0.12118(14) 0.0260(5) Uani d . 1 C
C19 0.9878(3) 0.20869(15) 0.09095(14) 0.0278(5) Uani d . 1 C
O191 1.1054(2) 0.20011(11) 0.06813(12) 0.0414(5) Uani d . 1 O
O192 0.8746(2) 0.14106(10) 0.09233(10) 0.0328(4) Uani d . 1 O
N21 0.5303(2) 0.52903(11) -0.15940(11) 0.0249(4) Uani d . 1 N
C22 0.5347(3) 0.60947(14) -0.10538(14) 0.0236(5) Uani d . 1 C
C210 0.7199(3) 0.99200(19) -0.29453(19) 0.0487(7) Uani d . 1 C
C211 0.8936(3) 1.0462(2) -0.2688(2) 0.0531(8) Uani d . 1 C
C221 0.4696(3) 0.72026(14) 0.06291(13) 0.0269(5) Uani d . 1 C
C222 0.4357(3) 0.80224(15) 0.07891(15) 0.0320(6) Uani d . 1 C
C223 0.2947(3) 0.81434(17) 0.09916(16) 0.0387(6) Uani d . 1 C
C224 0.1824(3) 0.74482(18) 0.10318(15) 0.0386(6) Uani d . 1 C
C225 0.2154(3) 0.66285(17) 0.08679(15) 0.0369(6) Uani d . 1 C
C226 0.3562(3) 0.65088(15) 0.06777(14) 0.0317(6) Uani d . 1 C
C227 0.6261(3) 0.70802(14) 0.04390(14) 0.0282(5) Uani d . 1 C
N22 0.6036(2) 0.62425(12) -0.02172(12) 0.0286(4) Uani d . 1 N
N23 0.4804(2) 0.67442(11) -0.12799(11) 0.0245(4) Uani d . 1 N
C24 0.4181(3) 0.66066(14) -0.21238(14) 0.0232(5) Uani d . 1 C
N24 0.3715(2) 0.72597(11) -0.23708(12) 0.0261(4) Uani d . 1 N
C25 0.4026(3) 0.57868(14) -0.27663(13) 0.0235(5) Uani d . 1 C
N25 0.3449(2) 0.55658(12) -0.36322(12) 0.0297(5) Uani d . 1 N
O25 0.2950(2) 0.61498(11) -0.39373(10) 0.0352(4) Uani d . 1 O
C26 0.4659(3) 0.51608(14) -0.24142(14) 0.0241(5) Uani d . 1 C
C261 0.5591(3) 0.31559(14) -0.34602(14) 0.0257(5) Uani d . 1 C
C262 0.6313(3) 0.24916(15) -0.33096(15) 0.0341(6) Uani d . 1 C
C263 0.6552(3) 0.18896(17) -0.39780(17) 0.0402(6) Uani d . 1 C
C264 0.6095(3) 0.19365(17) -0.48069(16) 0.0385(6) Uani d . 1 C
C265 0.5379(3) 0.25925(16) -0.49580(15) 0.0346(6) Uani d . 1 C
C266 0.5124(3) 0.31946(15) -0.42890(15) 0.0306(5) Uani d . 1 C
C267 0.5375(3) 0.37955(14) -0.26986(15) 0.0291(5) Uani d . 1 C
O26 0.46020(19) 0.44173(9) -0.30050(9) 0.0292(4) Uani d . 1 O
C27 0.3916(3) 0.81161(14) -0.17607(14) 0.0263(5) Uani d . 1 C
C28 0.5539(3) 0.87639(15) -0.16100(14) 0.0302(5) Uani d . 1 C
C29 0.5584(3) 0.90424(14) -0.23811(15) 0.0296(5) Uani d . 1 C
O291 0.4459(2) 0.88055(12) -0.30486(11) 0.0455(5) Uani d . 1 O
O292 0.7037(2) 0.96039(11) -0.22346(11) 0.0360(4) Uani d . 1 O
H11A 1.0154 0.0558 0.0970 0.044 Uiso calc R 1 H
H11B 0.8932 0.0385 0.0017 0.044 Uiso calc R 1 H
H11C 0.7896 0.0072 0.1407 0.067 Uiso calc R 1 H
H11D 0.7876 -0.0679 0.0574 0.067 Uiso calc R 1 H
H11E 0.6645 -0.0064 0.0477 0.067 Uiso calc R 1 H
H122 1.3016 0.3156 0.3075 0.039 Uiso calc R 1 H
H123 1.1495 0.1685 0.2622 0.047 Uiso calc R 1 H
H124 0.9339 0.1290 0.3145 0.047 Uiso calc R 1 H
H125 0.8703 0.2354 0.4134 0.046 Uiso calc R 1 H
H126 1.0241 0.3821 0.4606 0.038 Uiso calc R 1 H
H12A 1.3556 0.4713 0.4790 0.033 Uiso calc R 1 H
H12B 1.3447 0.4660 0.3819 0.033 Uiso calc R 1 H
H12 1.1758 0.5520 0.4742 0.031 Uiso calc R 1 H
H14 0.9515 0.4610 0.0834 0.032 Uiso calc R 1 H
H162 0.8706 0.8701 0.5158 0.064 Uiso calc R 1 H
H163 0.7775 0.9942 0.5129 0.077 Uiso calc R 1 H
H164 0.6844 1.0211 0.3831 0.053 Uiso calc R 1 H
H165 0.6737 0.9203 0.2552 0.046 Uiso calc R 1 H
H166 0.7660 0.7946 0.2571 0.041 Uiso calc R 1 H
H16A 1.0101 0.7608 0.4301 0.037 Uiso calc R 1 H
H16B 0.8274 0.7063 0.4184 0.037 Uiso calc R 1 H
H17A 1.1705 0.3842 0.1628 0.033 Uiso calc R 1 H
H17B 1.0824 0.3556 0.0605 0.033 Uiso calc R 1 H
H18A 0.9419 0.3039 0.1814 0.031 Uiso calc R 1 H
H18B 0.8301 0.2881 0.0847 0.031 Uiso calc R 1 H
H21A 0.6413 1.0279 -0.3059 0.058 Uiso calc R 1 H
H21B 0.6954 0.9419 -0.3477 0.058 Uiso calc R 1 H
H21C 0.9166 1.0953 -0.2158 0.080 Uiso calc R 1 H
H21D 0.9084 1.0691 -0.3152 0.080 Uiso calc R 1 H
H21E 0.9700 1.0098 -0.2585 0.080 Uiso calc R 1 H
H222 0.5108 0.8505 0.0758 0.038 Uiso calc R 1 H
H223 0.2746 0.8708 0.1104 0.046 Uiso calc R 1 H
H224 0.0851 0.7529 0.1168 0.046 Uiso calc R 1 H
H225 0.1392 0.6144 0.0888 0.044 Uiso calc R 1 H
H226 0.3769 0.5945 0.0577 0.038 Uiso calc R 1 H
H22A 0.6702 0.7565 0.0242 0.034 Uiso calc R 1 H
H22B 0.7096 0.7120 0.0980 0.034 Uiso calc R 1 H
H22 0.6372 0.5821 -0.0049 0.034 Uiso calc R 1 H
H24 0.3266 0.7168 -0.2926 0.031 Uiso calc R 1 H
H262 0.6642 0.2454 -0.2742 0.041 Uiso calc R 1 H
H263 0.7036 0.1437 -0.3868 0.048 Uiso calc R 1 H
H264 0.6271 0.1523 -0.5265 0.046 Uiso calc R 1 H
H265 0.5058 0.2631 -0.5525 0.042 Uiso calc R 1 H
H266 0.4620 0.3640 -0.4403 0.037 Uiso calc R 1 H
H26A 0.4670 0.3478 -0.2437 0.035 Uiso calc R 1 H
H26B 0.6464 0.4107 -0.2254 0.035 Uiso calc R 1 H
H27A 0.3868 0.8046 -0.1203 0.032 Uiso calc R 1 H
H27B 0.2987 0.8356 -0.1983 0.032 Uiso calc R 1 H
H28A 0.5714 0.9290 -0.1112 0.036 Uiso calc R 1 H
H28B 0.6458 0.8491 -0.1461 0.036 Uiso calc R 1 H

loop_
_atom_site_aniso_label
_atom_site_aniso_U_11
_atom_site_aniso_U_22
_atom_site_aniso_U_33
_atom_site_aniso_U_12
_atom_site_aniso_U_13
_atom_site_aniso_U_23
N11 0.0282(10) 0.0186(10) 0.0270(10) 0.0062(8) 0.0048(8) 0.0054(8)
C12 0.0226(11) 0.0205(11) 0.0246(12) 0.0014(9) 0.0044(9) 0.0078(9)
C110 0.0443(15) 0.0201(13) 0.0434(15) 0.0132(11) 0.0139(12) 0.0031(11)
C111 0.0517(17) 0.0235(13) 0.0504(17) 0.0066(12) 0.0104(14) 0.0077(12)
C121 0.0265(12) 0.0255(12) 0.0227(12) 0.0088(10) 0.0000(9) 0.0085(9)
C122 0.0350(14) 0.0304(13) 0.0316(13) 0.0121(11) 0.0098(11) 0.0072(11)
C123 0.0499(16) 0.0274(13) 0.0313(14) 0.0153(12) 0.0018(12) 0.0024(11)
C124 0.0383(15) 0.0259(13) 0.0411(15) 0.0031(11) -0.0037(12) 0.0123(12)
C125 0.0342(14) 0.0385(15) 0.0420(15) 0.0049(12) 0.0073(12) 0.0183(13)
C126 0.0342(13) 0.0323(13) 0.0287(13) 0.0103(11) 0.0073(11) 0.0098(11)
C127 0.0270(12) 0.0249(12) 0.0251(12) 0.0069(10) 0.0016(10) 0.0056(10)
N12 0.0320(10) 0.0242(10) 0.0200(10) 0.0101(9) 0.0048(8) 0.0048(8)
N13 0.0270(10) 0.0197(9) 0.0217(10) 0.0041(8) 0.0023(8) 0.0046(8)
N14 0.0330(11) 0.0208(10) 0.0211(10) 0.0052(8) 0.0015(8) 0.0053(8)
C14 0.0231(11) 0.0192(11) 0.0236(12) 0.0010(9) 0.0030(9) 0.0058(9)
C15 0.0254(11) 0.0173(11) 0.0259(12) 0.0028(9) 0.0039(10) 0.0060(9)
N15 0.0362(11) 0.0233(10) 0.0287(11) 0.0051(9) 0.0022(9) 0.0077(9)
O15 0.0478(11) 0.0284(9) 0.0269(9) 0.0113(8) 0.0021(8) 0.0075(7)
C16 0.0231(11) 0.0170(11) 0.0311(13) 0.0024(9) 0.0042(10) 0.0059(9)
C161 0.0290(12) 0.0240(12) 0.0321(13) 0.0056(10) 0.0048(10) 0.0066(10)
C162 0.084(2) 0.0459(17) 0.0301(15) 0.0381(17) 0.0083(14) 0.0076(13)
C163 0.099(3) 0.0473(19) 0.0444(18) 0.0448(19) 0.0145(17) 0.0029(14)
C164 0.0517(17) 0.0290(14) 0.0517(17) 0.0195(13) 0.0100(14) 0.0117(13)
C165 0.0433(15) 0.0298(14) 0.0424(15) 0.0106(12) 0.0099(12) 0.0164(12)
C166 0.0409(14) 0.0244(13) 0.0365(14) 0.0083(11) 0.0121(12) 0.0077(11)
C167 0.0362(13) 0.0250(12) 0.0284(13) 0.0118(11) 0.0060(10) 0.0056(10)
O16 0.0361(9) 0.0207(8) 0.0307(9) 0.0129(7) 0.0046(7) 0.0041(7)
C17 0.0285(12) 0.0233(12) 0.0256(12) 0.0072(10) 0.0055(10) 0.0035(9)
C18 0.0251(12) 0.0221(12) 0.0265(12) 0.0065(10) 0.0044(10) 0.0043(9)
C19 0.0281(12) 0.0262(13) 0.0267(12) 0.0077(10) 0.0055(10) 0.0071(10)
O191 0.0397(11) 0.0324(10) 0.0597(12) 0.0159(9) 0.0249(9) 0.0141(9)
O192 0.0383(9) 0.0176(8) 0.0425(10) 0.0088(7) 0.0170(8) 0.0050(7)
N21 0.0294(10) 0.0186(10) 0.0238(10) 0.0048(8) 0.0070(8) 0.0045(8)
C22 0.0253(12) 0.0213(11) 0.0215(12) 0.0030(9) 0.0053(9) 0.0068(9)
C210 0.0467(17) 0.0489(17) 0.0573(18) 0.0061(14) 0.0154(14) 0.0334(15)
C211 0.0438(17) 0.0467(18) 0.072(2) 0.0044(14) 0.0190(15) 0.0288(16)
C221 0.0347(13) 0.0221(12) 0.0155(11) 0.0040(10) -0.0009(9) 0.0032(9)
C222 0.0392(14) 0.0187(12) 0.0305(13) 0.0059(10) 0.0031(11) 0.0045(10)
C223 0.0468(16) 0.0302(14) 0.0325(14) 0.0160(12) 0.0046(12) 0.0031(11)
C224 0.0362(14) 0.0483(17) 0.0273(13) 0.0142(13) 0.0070(11) 0.0065(12)
C225 0.0414(15) 0.0369(15) 0.0258(13) 0.0025(12) 0.0072(11) 0.0081(11)
C226 0.0435(15) 0.0212(12) 0.0253(12) 0.0050(11) 0.0061(11) 0.0064(10)
C227 0.0336(13) 0.0205(11) 0.0209(11) 0.0052(10) 0.0006(10) 0.0003(9)
N22 0.0375(11) 0.0226(10) 0.0232(10) 0.0099(9) 0.0046(9) 0.0069(8)
N23 0.0296(10) 0.0192(9) 0.0229(10) 0.0061(8) 0.0050(8) 0.0073(8)
C24 0.0243(11) 0.0206(11) 0.0228(12) 0.0049(9) 0.0057(9) 0.0066(9)
N24 0.0353(11) 0.0205(10) 0.0204(10) 0.0087(8) 0.0044(8) 0.0066(8)
C25 0.0269(12) 0.0186(11) 0.0215(11) 0.0044(9) 0.0047(9) 0.0045(9)
N25 0.0345(11) 0.0271(11) 0.0259(11) 0.0083(9) 0.0066(9) 0.0086(8)
O25 0.0498(11) 0.0297(9) 0.0253(9) 0.0170(8) 0.0054(8) 0.0095(7)
C26 0.0255(12) 0.0178(11) 0.0251(12) 0.0017(9) 0.0061(10) 0.0050(9)
C261 0.0278(12) 0.0180(11) 0.0260(12) 0.0013(9) 0.0052(10) 0.0052(9)
C262 0.0500(16) 0.0255(13) 0.0274(13) 0.0147(12) 0.0094(11) 0.0092(10)
C263 0.0547(17) 0.0297(14) 0.0386(15) 0.0209(13) 0.0125(13) 0.0108(11)
C264 0.0512(16) 0.0289(14) 0.0327(14) 0.0114(12) 0.0157(12) 0.0030(11)
C265 0.0460(15) 0.0301(13) 0.0256(13) 0.0078(12) 0.0095(11) 0.0087(10)
C266 0.0386(14) 0.0216(12) 0.0277(13) 0.0074(10) 0.0062(10) 0.0062(10)
C267 0.0374(13) 0.0196(11) 0.0290(12) 0.0091(10) 0.0061(10) 0.0090(10)
O26 0.0380(9) 0.0181(8) 0.0256(8) 0.0083(7) 0.0037(7) 0.0031(7)
C27 0.0332(13) 0.0229(12) 0.0239(12) 0.0115(10) 0.0099(10) 0.0061(9)
C28 0.0328(13) 0.0241(12) 0.0283(13) 0.0073(10) 0.0042(10) 0.0053(10)
C29 0.0310(13) 0.0194(12) 0.0377(14) 0.0074(10) 0.0104(11) 0.0081(10)
O291 0.0415(11) 0.0499(12) 0.0351(10) -0.0038(9) -0.0016(9) 0.0217(9)
O292 0.0341(9) 0.0283(9) 0.0422(10) 0.0020(8) 0.0085(8) 0.0132(8)

loop_
_atom_type_symbol
_atom_type_description
_atom_type_scat_dispersion_real
_atom_type_scat_dispersion_imag
_atom_type_scat_source
C C 0.0033 0.0016 'International Tables Vol C Tables 4.2.6.8 and 6.1.1.4'
H H 0.0000 0.0000 'International Tables Vol C Tables 4.2.6.8 and 6.1.1.4'
N N 0.0061 0.0033 'International Tables Vol C Tables 4.2.6.8 and 6.1.1.4'
O O 0.0106 0.0060 'International Tables Vol C Tables 4.2.6.8 and 6.1.1.4'

loop_
_geom_angle_atom_site_label_1
_geom_angle_atom_site_label_2
_geom_angle_atom_site_label_3
_geom_angle
_geom_angle_publ_flag
C16 N11 C12 115.32(19) no
N12 C12 N13 117.10(19) no
N12 C12 N11 115.47(19) no
N13 C12 N11 127.44(19) no
O192 C110 C111 107.4(2) no
O192 C110 H11A 110.2 no
C111 C110 H11A 110.2 no
O192 C110 H11B 110.2 no
C111 C110 H11B 110.2 no
H11A C110 H11B 108.5 no
C110 C111 H11C 109.5 no
C110 C111 H11D 109.5 no
H11C C111 H11D 109.5 no
C110 C111 H11E 109.5 no
H11C C111 H11E 109.5 no
H11D C111 H11E 109.5 no
C126 C121 C122 119.1(2) no
C126 C121 C127 120.4(2) no
C122 C121 C127 120.5(2) no
C121 C122 C123 120.1(2) no
C121 C122 H122 119.9 no
C123 C122 H122 119.9 no
C124 C123 C122 120.3(2) no
C124 C123 H123 119.9 no
C122 C123 H123 119.9 no
C123 C124 C125 119.9(2) no
C123 C124 H124 120.0 no
C125 C124 H124 120.0 no
C124 C125 C126 120.0(2) no
C124 C125 H125 120.0 no
C126 C125 H125 120.0 no
C121 C126 C125 120.7(2) no
C121 C126 H126 119.7 no
C125 C126 H126 119.7 no
N12 C127 C121 114.33(18) no
N12 C127 H12A 108.7 no
C121 C127 H12A 108.7 no
N12 C127 H12B 108.7 no
C121 C127 H12B 108.7 no
H12A C127 H12B 107.6 no
C12 N12 C127 122.82(19) no
C12 N12 H12 118.6 no
C127 N12 H12 118.6 no
C14 N13 C12 116.64(19) no
C14 N14 C17 122.87(18) no
C14 N14 H14 118.6 no
C17 N14 H14 118.6 no
N13 C14 N14 118.5(2) no
N13 C14 C15 121.9(2) no
N14 C14 C15 119.51(19) no
N15 C15 C16 117.8(2) no
N15 C15 C14 127.8(2) no
C16 C15 C14 114.30(18) no
O15 N15 C15 116.92(19) no
N11 C16 O16 120.7(2) no
N11 C16 C15 124.3(2) no
O16 C16 C15 115.01(18) no
C166 C161 C162 118.5(2) no
C166 C161 C167 123.2(2) no
C162 C161 C167 118.3(2) no
C163 C162 C161 120.7(3) no
C163 C162 H162 119.6 no
C161 C162 H162 119.6 no
C164 C163 C162 120.4(3) no
C164 C163 H163 119.8 no
C162 C163 H163 119.8 no
C165 C164 C163 119.6(2) no
C165 C164 H164 120.2 no
C163 C164 H164 120.2 no
C164 C165 C166 120.3(2) no
C164 C165 H165 119.8 no
C166 C165 H165 119.8 no
C161 C166 C165 120.5(2) no
C161 C166 H166 119.8 no
C165 C166 H166 119.8 no
O16 C167 C161 108.49(18) no
O16 C167 H16A 110.0 no
C161 C167 H16A 110.0 no
O16 C167 H16B 110.0 no
C161 C167 H16B 110.0 no
H16A C167 H16B 108.4 no
C16 O16 C167 117.30(17) no
N14 C17 C18 110.87(18) no
N14 C17 H17A 109.5 no
C18 C17 H17A 109.5 no
N14 C17 H17B 109.5 no
C18 C17 H17B 109.5 no
H17A C17 H17B 108.1 no
C19 C18 C17 112.19(18) no
C19 C18 H18A 109.2 no
C17 C18 H18A 109.2 no
C19 C18 H18B 109.2 no
C17 C18 H18B 109.2 no
H18A C18 H18B 107.9 no
O191 C19 O192 123.4(2) no
O191 C19 C18 126.3(2) no
O192 C19 C18 110.31(19) no
C19 O192 C110 115.80(18) no
C26 N21 C22 115.11(18) no
N22 C22 N23 116.8(2) no
N22 C22 N21 115.66(19) no
N23 C22 N21 127.50(19) no
O292 C210 C211 107.4(2) no
O292 C210 H21A 110.2 no
C211 C210 H21A 110.2 no
O292 C210 H21B 110.2 no
C211 C210 H21B 110.2 no
H21A C210 H21B 108.5 no
C210 C211 H21C 109.5 no
C210 C211 H21D 109.5 no
H21C C211 H21D 109.5 no
C210 C211 H21E 109.5 no
H21C C211 H21E 109.5 no
H21D C211 H21E 109.5 no
C226 C221 C222 117.8(2) no
C226 C221 C227 121.2(2) no
C222 C221 C227 120.9(2) no
C223 C222 C221 121.1(2) no
C223 C222 H222 119.5 no
C221 C222 H222 119.5 no
C222 C223 C224 120.6(2) no
C222 C223 H223 119.7 no
C224 C223 H223 119.7 no
C223 C224 C225 118.5(2) no
C223 C224 H224 120.8 no
C225 C224 H224 120.8 no
C226 C225 C224 121.1(2) no
C226 C225 H225 119.4 no
C224 C225 H225 119.4 no
C225 C226 C221 120.9(2) no
C225 C226 H226 119.5 no
C221 C226 H226 119.5 no
N22 C227 C221 113.71(18) no
N22 C227 H22A 108.8 no
C221 C227 H22A 108.8 no
N22 C227 H22B 108.8 no
C221 C227 H22B 108.8 no
H22A C227 H22B 107.7 no
C22 N22 C227 122.56(18) no
C22 N22 H22 118.7 no
C227 N22 H22 118.7 no
C24 N23 C22 116.49(19) no
N23 C24 N24 117.91(19) no
N23 C24 C25 122.12(19) no
N24 C24 C25 119.96(19) no
C24 N24 C27 122.78(18) no
C24 N24 H24 118.6 no
C27 N24 H24 118.6 no
N25 C25 C26 117.43(19) no
N25 C25 C24 128.32(19) no
C26 C25 C24 114.16(18) no
O25 N25 C25 116.58(19) no
N21 C26 O26 120.71(19) no
N21 C26 C25 124.6(2) no
O26 C26 C25 114.68(18) no
C266 C261 C262 118.6(2) no
C266 C261 C267 123.7(2) no
C262 C261 C267 117.6(2) no
C263 C262 C261 120.4(2) no
C263 C262 H262 119.8 no
C261 C262 H262 119.8 no
C262 C263 C264 120.7(2) no
C262 C263 H263 119.6 no
C264 C263 H263 119.6 no
C265 C264 C263 119.0(2) no
C265 C264 H264 120.5 no
C263 C264 H264 120.5 no
C264 C265 C266 120.5(2) no
C264 C265 H265 119.8 no
C266 C265 H265 119.8 no
C261 C266 C265 120.8(2) no
C261 C266 H266 119.6 no
C265 C266 H266 119.6 no
O26 C267 C261 108.03(17) no
O26 C267 H26A 110.1 no
C261 C267 H26A 110.1 no
O26 C267 H26B 110.1 no
C261 C267 H26B 110.1 no
H26A C267 H26B 108.4 no
C26 O26 C267 117.61(17) no
N24 C27 C28 112.49(19) no
N24 C27 H27A 109.1 no
C28 C27 H27A 109.1 no
N24 C27 H27B 109.1 no
C28 C27 H27B 109.1 no
H27A C27 H27B 107.8 no
C29 C28 C27 112.72(19) no
C29 C28 H28A 109.0 no
C27 C28 H28A 109.0 no
C29 C28 H28B 109.0 no
C27 C28 H28B 109.0 no
H28A C28 H28B 107.8 no
O291 C29 O292 123.7(2) no
O291 C29 C28 124.9(2) no
O292 C29 C28 111.46(19) no
C29 O292 C210 115.66(19) no

loop_
_geom_bond_atom_site_label_1
_geom_bond_atom_site_label_2
_geom_bond_distance
_geom_bond_publ_flag
N11 C16 1.298(3) no
N11 C12 1.376(3) no
C12 N12 1.325(3) no
C12 N13 1.345(3) no
C110 O192 1.446(3) no
C110 C111 1.496(4) no
C110 H11A 0.9900 no
C110 H11B 0.9900 no
C111 H11C 0.9800 no
C111 H11D 0.9800 no
C111 H11E 0.9800 no
C121 C126 1.376(3) no
C121 C122 1.389(3) no
C121 C127 1.517(3) no
C122 C123 1.396(3) no
C122 H122 0.9500 no
C123 C124 1.372(4) no
C123 H123 0.9500 no
C124 C125 1.375(4) no
C124 H124 0.9500 no
C125 C126 1.395(3) no
C125 H125 0.9500 no
C126 H126 0.9500 no
C127 N12 1.455(3) no
C127 H12A 0.9900 no
C127 H12B 0.9900 no
N12 H12 0.8800 no
N13 C14 1.330(3) no
N14 C14 1.335(3) no
N14 C17 1.455(3) no
N14 H14 0.8800 no
C14 C15 1.448(3) no
C15 N15 1.340(3) no
C15 C16 1.440(3) no
N15 O15 1.294(2) no
C16 O16 1.336(3) no
C161 C166 1.377(3) no
C161 C162 1.386(4) no
C161 C167 1.505(3) no
C162 C163 1.381(4) no
C162 H162 0.9500 no
C163 C164 1.372(4) no
C163 H163 0.9500 no
C164 C165 1.367(4) no
C164 H164 0.9500 no
C165 C166 1.397(3) no
C165 H165 0.9500 no
C166 H166 0.9500 no
C167 O16 1.438(3) no
C167 H16A 0.9900 no
C167 H16B 0.9900 no
C17 C18 1.517(3) no
C17 H17A 0.9900 no
C17 H17B 0.9900 no
C18 C19 1.499(3) no
C18 H18A 0.9900 no
C18 H18B 0.9900 no
C19 O191 1.195(3) no
C19 O192 1.349(3) no
N21 C26 1.299(3) no
N21 C22 1.378(3) no
C22 N22 1.324(3) no
C22 N23 1.341(3) no
C210 O292 1.454(3) no
C210 C211 1.491(4) no
C210 H21A 0.9900 no
C210 H21B 0.9900 no
C211 H21C 0.9800 no
C211 H21D 0.9800 no
C211 H21E 0.9800 no
C221 C226 1.396(3) no
C221 C222 1.396(3) no
C221 C227 1.505(3) no
C222 C223 1.383(4) no
C222 H222 0.9500 no
C223 C224 1.385(4) no
C223 H223 0.9500 no
C224 C225 1.393(4) no
C224 H224 0.9500 no
C225 C226 1.371(4) no
C225 H225 0.9500 no
C226 H226 0.9500 no
C227 N22 1.463(3) no
C227 H22A 0.9900 no
C227 H22B 0.9900 no
N22 H22 0.8800 no
N23 C24 1.332(3) no
C24 N24 1.335(3) no
C24 C25 1.446(3) no
N24 C27 1.456(3) no
N24 H24 0.8800 no
C25 N25 1.345(3) no
C25 C26 1.435(3) no
N25 O25 1.288(2) no
C26 O26 1.339(3) no
C261 C266 1.378(3) no
C261 C262 1.395(3) no
C261 C267 1.507(3) no
C262 C263 1.377(3) no
C262 H262 0.9500 no
C263 C264 1.382(3) no
C263 H263 0.9500 no
C264 C265 1.380(3) no
C264 H264 0.9500 no
C265 C266 1.385(3) no
C265 H265 0.9500 no
C266 H266 0.9500 no
C267 O26 1.448(2) no
C267 H26A 0.9900 no
C267 H26B 0.9900 no
C27 C28 1.518(3) no
C27 H27A 0.9900 no
C27 H27B 0.9900 no
C28 C29 1.496(3) no
C28 H28A 0.9900 no
C28 H28B 0.9900 no
C29 O291 1.204(3) no
C29 O292 1.340(3) no

loop_
_geom_hbond_atom_site_label_D
_geom_hbond_atom_site_label_H
_geom_hbond_atom_site_label_A
_geom_hbond_site_symmetry_A
_geom_hbond_distance_DH
_geom_hbond_distance_HA
_geom_hbond_distance_DA
_geom_hbond_angle_DHA
_geom_hbond_publ_flag
N14 H14 O15 . 0.88 1.94 2.605(3) 131 y
N24 H24 O25 . 0.88 1.97 2.626(2) 131 y
N22 H22 O15 . 0.88 2.07 2.853(3) 148 y
N12 H12 O25 1_656 0.88 2.09 2.875(2) 149 y

loop_
_geom_torsion_atom_site_label_1
_geom_torsion_atom_site_label_2
_geom_torsion_atom_site_label_3
_geom_torsion_atom_site_label_4
_geom_torsion
_geom_torsion_publ_flag
C16 N11 C12 N12 177.88(19) no
C16 N11 C12 N13 -2.2(3) no
C126 C121 C122 C123 0.1(3) no
C127 C121 C122 C123 178.3(2) no
C121 C122 C123 C124 0.4(3) no
C122 C123 C124 C125 -0.4(4) no
C123 C124 C125 C126 -0.1(4) no
C122 C121 C126 C125 -0.6(3) no
C127 C121 C126 C125 -178.8(2) no
C124 C125 C126 C121 0.6(3) no
C126 C121 C127 N12 -45.6(3) no
C122 C121 C127 N12 136.2(2) no
N13 C12 N12 C127 6.9(3) no
N11 C12 N12 C127 -173.18(18) no
C121 C127 N12 C12 -76.1(3) no
N12 C12 N13 C14 -179.26(19) no
N11 C12 N13 C14 0.9(3) no
C12 N13 C14 N14 -179.72(19) no
C12 N13 C14 C15 0.6(3) no
C17 N14 C14 N13 5.1(3) no
C17 N14 C14 C15 -175.26(19) no
N13 C14 C15 N15 -177.9(2) no
N14 C14 C15 N15 2.4(3) no
N13 C14 C15 C16 -0.6(3) no
N14 C14 C15 C16 179.72(19) no
C16 C15 N15 O15 -178.75(19) no
C14 C15 N15 O15 -1.5(3) no
C12 N11 C16 O16 -177.08(18) no
C12 N11 C16 C15 2.1(3) no
N15 C15 C16 N11 176.7(2) no
C14 C15 C16 N11 -0.9(3) no
N15 C15 C16 O16 -4.0(3) no
C14 C15 C16 O16 178.38(18) no
C166 C161 C162 C163 -0.7(5) no
C167 C161 C162 C163 179.1(3) no
C161 C162 C163 C164 -0.4(5) no
C162 C163 C164 C165 1.4(5) no
C163 C164 C165 C166 -1.3(4) no
C162 C161 C166 C165 0.9(4) no
C167 C161 C166 C165 -178.9(2) no
C164 C165 C166 C161 0.1(4) no
C166 C161 C167 O16 -0.1(3) no
C162 C161 C167 O16 -179.8(2) no
N11 C16 O16 C167 -1.2(3) no
C15 C16 O16 C167 179.55(19) no
C161 C167 O16 C16 172.60(18) no
C14 N14 C17 C18 80.2(3) no
N14 C17 C18 C19 168.10(18) no
C17 C18 C19 O191 2.1(3) no
C17 C18 C19 O192 -177.63(17) no
O191 C19 O192 C110 -0.2(3) no
C18 C19 O192 C110 179.51(18) no
C111 C110 O192 C19 174.4(2) no
C26 N21 C22 N22 -178.46(19) no
C26 N21 C22 N23 0.2(3) no
C226 C221 C222 C223 0.2(3) no
C227 C221 C222 C223 -177.9(2) no
C221 C222 C223 C224 -0.7(4) no
C222 C223 C224 C225 0.3(4) no
C223 C224 C225 C226 0.5(4) no
C224 C225 C226 C221 -1.0(3) no
C222 C221 C226 C225 0.6(3) no
C227 C221 C226 C225 178.7(2) no
C226 C221 C227 N22 40.0(3) no
C222 C221 C227 N22 -142.0(2) no
N23 C22 N22 C227 -2.1(3) no
N21 C22 N22 C227 176.67(19) no
C221 C227 N22 C22 76.6(3) no
N22 C22 N23 C24 177.04(19) no
N21 C22 N23 C24 -1.6(3) no
C22 N23 C24 N24 -176.36(19) no
C22 N23 C24 C25 2.7(3) no
N23 C24 N24 C27 2.3(3) no
C25 C24 N24 C27 -176.7(2) no
N23 C24 C25 N25 -178.8(2) no
N24 C24 C25 N25 0.2(4) no
N23 C24 C25 C26 -2.4(3) no
N24 C24 C25 C26 176.62(19) no
C26 C25 N25 O25 -177.20(19) no
C24 C25 N25 O25 -0.9(3) no
C22 N21 C26 O26 177.54(19) no
C22 N21 C26 C25 0.1(3) no
N25 C25 C26 N21 177.8(2) no
C24 C25 C26 N21 0.9(3) no
N25 C25 C26 O26 0.2(3) no
C24 C25 C26 O26 -176.64(18) no
C266 C261 C262 C263 0.1(4) no
C267 C261 C262 C263 -179.7(2) no
C261 C262 C263 C264 0.5(4) no
C262 C263 C264 C265 -0.6(4) no
C263 C264 C265 C266 0.0(4) no
C262 C261 C266 C265 -0.6(4) no
C267 C261 C266 C265 179.1(2) no
C264 C265 C266 C261 0.6(4) no
C266 C261 C267 O26 0.5(3) no
C262 C261 C267 O26 -179.7(2) no
N21 C26 O26 C267 -3.9(3) no
C25 C26 O26 C267 173.77(18) no
C261 C267 O26 C26 -164.12(18) no
C24 N24 C27 C28 92.3(2) no
N24 C27 C28 C29 69.8(2) no
C27 C28 C29 O291 1.7(3) no
C27 C28 C29 O292 -179.13(19) no
O291 C29 O292 C210 -0.3(4) no
C28 C29 O292 C210 -179.5(2) no
C211 C210 O292 C29 -174.7(2) no

loop_
_cod_related_entry_id
_cod_related_entry_database
_cod_related_entry_code
1 ChemSpider 30654495
